data_4322414
loop_
_publ_author_name
'Lutz H. Gade'
'Martin Schubart'
'Bernd Findeis'
'Sylvie Fabre'
'Izoldi Bezougli'
'Matthias Lutz'
'Ian J. Scowen'
'Mary McPartlin'

_publ_section_title
;
 Synthesis and Reactivity of Early-Late Heterodinuclear Complexes
 Stabilized by a Trisilylsilane-Based Tripodal Amido Ligand
;
_journal_name_full 'Inorganic Chemistry'
_journal_page_first 5282
_journal_page_last 5294
_journal_paper_doi 10.1021/ic990562n
_journal_volume 38
_journal_year 1999
_chemical_formula_sum 'C37 H50 N4 O2 Ru Si4 Ti'
_chemical_formula_weight 844.14
_chemical_name_systematic
; 
 ? 
;
_space_group_IT_number 14
_symmetry_cell_setting monoclinic
_symmetry_space_group_name_Hall '-P 2ybc'
_symmetry_space_group_name_H-M 'P 1 21/c 1'
_atom_sites_solution_hydrogens geom
_atom_sites_solution_primary direct
_atom_sites_solution_secondary difmap
_audit_creation_method SHELXL-97
_cell_angle_alpha 90.00
_cell_angle_beta 100.554(14)
_cell_angle_gamma 90.00
_cell_formula_units_Z 8
_cell_length_a 10.815(2)
_cell_length_b 37.894(9)
_cell_length_c 20.798(4)
_cell_measurement_temperature 293(2)
_cell_volume 8379(3)
_computing_cell_refinement XSCANS
_computing_data_collection XSCANS
_computing_data_reduction XSCANS
_computing_molecular_graphics SHELXTL
_computing_publication_material SHELXTL
_computing_structure_refinement 'SHELXL-97 (Sheldrick, 1997)'
_computing_structure_solution 'SHELXS-97 (Sheldrick, 1990)'
_diffrn_ambient_temperature 293(2)
_diffrn_measured_fraction_theta_full 0.999
_diffrn_measured_fraction_theta_max 0.999
_diffrn_measurement_device_type 'Siemens P4'
_diffrn_measurement_method theta/2theta
_diffrn_radiation_monochromator graphite
_diffrn_radiation_source 'fine-focus sealed tube'
_diffrn_radiation_type MoK\a
_diffrn_radiation_wavelength 0.71073
_diffrn_reflns_av_R_equivalents 0.0880
_diffrn_reflns_av_sigmaI/netI 0.1000
_diffrn_reflns_limit_h_max 12
_diffrn_reflns_limit_h_min -1
_diffrn_reflns_limit_k_max 45
_diffrn_reflns_limit_k_min -1
_diffrn_reflns_limit_l_max 24
_diffrn_reflns_limit_l_min -24
_diffrn_reflns_number 17798
_diffrn_reflns_theta_full 25.00
_diffrn_reflns_theta_max 25.00
_diffrn_reflns_theta_min 1.13
_diffrn_standards_decay_% 0.1
_diffrn_standards_interval_count 97
_diffrn_standards_number 3
_exptl_absorpt_coefficient_mu 0.701
_exptl_absorpt_correction_T_max 0.950
_exptl_absorpt_correction_T_min 0.480
_exptl_absorpt_correction_type psi-scans
_exptl_absorpt_process_details SHELXTL
_exptl_crystal_density_diffrn 1.338
_exptl_crystal_density_method 'not measured'
_exptl_crystal_F_000 3504
_exptl_crystal_size_max 0.56
_exptl_crystal_size_mid 0.50
_exptl_crystal_size_min 0.48
_refine_diff_density_max 0.666
_refine_diff_density_min -1.206
_refine_diff_density_rms 0.145
_refine_ls_extinction_method none
_refine_ls_goodness_of_fit_ref 1.074
_refine_ls_hydrogen_treatment mixed
_refine_ls_matrix_type full
_refine_ls_number_parameters 900
_refine_ls_number_reflns 14744
_refine_ls_number_restraints 0
_refine_ls_restrained_S_all 1.074
_refine_ls_R_factor_all 0.1230
_refine_ls_R_factor_gt 0.0586
_refine_ls_shift/su_max 0.331
_refine_ls_shift/su_mean 0.008
_refine_ls_structure_factor_coef Fsqd
_refine_ls_weighting_details 'calc w=1/[\s^2^(Fo^2^)+(0.0548P)^2^+19.6040P] where P=(Fo^2^+2Fc^2^)/3'
_refine_ls_weighting_scheme calc
_refine_ls_wR_factor_gt 0.1212
_refine_ls_wR_factor_ref 0.1606
_reflns_number_gt 9231
_reflns_number_total 14744
_reflns_threshold_expression >2sigma(I)
_cod_data_source_file ic990562n_4.cif
_cod_data_source_block sm172
_cod_original_cell_volume 8380(3)
_cod_database_code 4322414

loop_
_symmetry_equiv_pos_as_xyz
'x, y, z'
'-x, y+1/2, -z+1/2'
'-x, -y, -z'
'x, -y-1/2, z-1/2'

loop_
_atom_site_label
_atom_site_type_symbol
_atom_site_fract_x
_atom_site_fract_y
_atom_site_fract_z
_atom_site_U_iso_or_equiv
_atom_site_adp_type
_atom_site_occupancy
_atom_site_symmetry_multiplicity
_atom_site_calc_flag
_atom_site_refinement_flags
_atom_site_disorder_assembly
_atom_site_disorder_group
Ru1 Ru 0.22716(5) 0.424197(15) 0.33919(2) 0.03158(15) Uani 1 1 d . . .
Ti1 Ti 0.35050(10) 0.50377(3) 0.24194(5) 0..0266(3) Uani 1 1 d . . .
Si1 Si 0.37008(18) 0.57838(5) 0.17843(9) 0.0350(4) Uani 1 1 d . . .
Si2 Si 0.55373(17) 0.55001(5) 0.33417(9) 0.0306(4) Uani 1 1 d . . .
Si3 Si 0.60021(19) 0.50541(5) 0.18312(10) 0.0387(5) Uani 1 1 d . . .
Si4 Si 0.57262(18) 0.56115(5) 0.22598(9) 0.0315(4) Uani 1 1 d . . .
N1 N 0.2797(5) 0.54019(14) 0.1775(2) 0.0316(13) Uani 1 1 d . . .
N2 N 0.4058(5) 0.52972(14) 0.3258(2) 0.0278(12) Uani 1 1 d . . .
N3 N 0.4932(5) 0.48014(14) 0.2172(3) 0.0315(13) Uani 1 1 d . . .
N4 N 0.2007(5) 0.47208(14) 0.2178(2) 0.0296(13) Uani 1 1 d . . .
O8 O 0.1942(6) 0.36946(15) 0.2331(3) 0.0672(17) Uani 1 1 d . . .
O9 O -0.0510(6) 0.4370(2) 0.3203(3) 0.103(3) Uani 1 1 d . . .
O8X O 0.1313(7) 0.12634(16) 0.5849(3) 0.0743(19) Uani 1 1 d . . .
O9X O 0.3799(6) 0.1885(2) 0.4863(4) 0.102(3) Uani 1 1 d . . .
C1 C 0.6941(7) 0.5955(2) 0.2168(4) 0.055(2) Uani 1 1 d . . .
H11 H 0.7760 0.5871 0.2365 0.082 Uiso 1 1 calc R . .
H12 H 0.6761 0.6169 0.2381 0.082 Uiso 1 1 calc R . .
H13 H 0.6920 0.6000 0.1712 0.082 Uiso 1 1 calc R . .
C2 C 0.3740(8) 0.5962(2) 0.0952(3) 0.052(2) Uani 1 1 d . . .
H21 H 0.4302 0.6160 0.0987 0.079 Uiso 1 1 calc R . .
H22 H 0.2911 0.6036 0.0750 0.079 Uiso 1 1 calc R . .
H23 H 0.4028 0.5782 0.0690 0.079 Uiso 1 1 calc R . .
C3 C 0.3044(7) 0.61374(19) 0.2255(4) 0.0471(19) Uani 1 1 d . . .
H31 H 0.2244 0.6213 0.2014 0.071 Uiso 1 1 calc R . .
H32 H 0.3612 0.6334 0.2319 0.071 Uiso 1 1 calc R . .
H33 H 0.2938 0.6046 0.2672 0.071 Uiso 1 1 calc R . .
C4 C 0.5612(6) 0.59369(19) 0.3768(3) 0.0404(18) Uani 1 1 d . . .
H41 H 0.6398 0.6050 0.3747 0.061 Uiso 1 1 calc R . .
H42 H 0.5543 0.5902 0.4217 0.061 Uiso 1 1 calc R . .
H43 H 0.4932 0.6083 0.3558 0.061 Uiso 1 1 calc R . .
C5 C 0.6848(6) 0.5224(2) 0.3793(3) 0.0417(18) Uani 1 1 d . . .
H51 H 0.7639 0.5332 0.3764 0.063 Uiso 1 1 calc R . .
H52 H 0.6811 0.4993 0.3602 0.063 Uiso 1 1 calc R . .
H53 H 0.6767 0.5206 0.4243 0.063 Uiso 1 1 calc R . .
C6 C 0.7652(7) 0.4898(2) 0.2123(4) 0.058(2) Uani 1 1 d . . .
H61 H 0.7855 0.4916 0.2591 0.087 Uiso 1 1 calc R . .
H62 H 0.8222 0.5041 0.1933 0.087 Uiso 1 1 calc R . .
H63 H 0.7725 0.4657 0.1996 0.087 Uiso 1 1 calc R . .
C7 C 0.5625(9) 0.5015(2) 0.0915(4) 0.070(3) Uani 1 1 d . . .
H71 H 0.6191 0.5160 0.0726 0.105 Uiso 1 1 calc R . .
H72 H 0.4776 0.5091 0.0760 0.105 Uiso 1 1 calc R . .
H73 H 0.5714 0.4774 0.0791 0.105 Uiso 1 1 calc R . .
C11 C 0.1602(6) 0.54205(17) 0.1364(3) 0.0307(15) Uani 1 1 d . . .
C12 C 0.1476(7) 0.5379(2) 0.0686(3) 0.047(2) Uani 1 1 d . . .
H12 H 0.2184 0.5328 0.0507 0.056 Uiso 1 1 calc R . .
C13 C 0.0325(7) 0.5410(2) 0.0280(4) 0.055(2) Uani 1 1 d . . .
H13 H 0.0270 0.5374 -0.0167 0.066 Uiso 1 1 calc R . .
C14 C -0.0746(7) 0.5495(2) 0.0516(4) 0.050(2) Uani 1 1 d . . .
C15 C -0.0638(7) 0.5538(2) 0.1179(4) 0.0456(19) Uani 1 1 d . . .
H15 H -0.1350 0.5590 0.1353 0.055 Uiso 1 1 calc R . .
C16 C 0.0524(6) 0.55032(19) 0.1598(3) 0.0384(18) Uani 1 1 d . . .
H16 H 0.0572 0.5537 0.2045 0.046 Uiso 1 1 calc R . .
C17 C -0.2013(4) 0.5535(3) 0.00625(19) 0.072(3) Uani 1 1 d . . .
H17A H -0.2552 0.5682 0.0268 0.108 Uiso 1 1 calc R . .
H17B H -0.2392 0.5307 -0.0026 0.108 Uiso 1 1 calc R . .
H17C H -0.1894 0.5642 -0.0340 0.108 Uiso 1 1 calc R . .
C21 C 0.3293(4) 0.53461(13) 0.37224(19) 0.0317(15) Uani 1 1 d R . .
C22 C 0.1994(4) 0.53447(13) 0.35505(19) 0.0359(17) Uani 1 1 d R . .
H22 H 0.1632 0.5323 0.3111 0.043 Uiso 1 1 calc R . .
C23 C 0.1211(6) 0.53750(19) 0.4004(3) 0.0388(17) Uani 1 1 d . . .
H23 H 0.0343 0.5371 0.3863 0.047 Uiso 1 1 calc R . .
C24 C 0.1696(7) 0.54118(18) 0.4665(3) 0.0374(17) Uani 1 1 d . . .
C25 C 0.2986(7) 0.54207(18) 0.4846(3) 0.0379(17) Uani 1 1 d . . .
H25 H 0.3339 0.5454 0.5285 0.045 Uiso 1 1 calc R . .
C26 C 0.3772(6) 0.53822(17) 0.4397(3) 0.0323(16) Uani 1 1 d . . .
H26 H 0.4638 0.5380 0.4543 0.039 Uiso 1 1 calc R . .
C27 C 0.0853(7) 0.5439(2) 0.5171(3) 0.049(2) Uani 1 1 d . . .
H27A H 0.1034 0.5654 0.5414 0.073 Uiso 1 1 calc R . .
H27B H 0.1004 0.5242 0.5464 0.073 Uiso 1 1 calc R . .
H27C H -0.0011 0.5439 0.4955 0.073 Uiso 1 1 calc R . .
C31 C 0.5076(6) 0.44278(17) 0.2156(3) 0.0306(15) Uani 1 1 d . . .
C32 C 0.5912(7) 0.4255(2) 0.2634(3) 0.0439(18) Uani 1 1 d . . .
H32 H 0.6354 0.4383 0.2984 0.053 Uiso 1 1 calc R . .
C33 C 0.6105(8) 0.3894(2) 0.2603(4) 0.051(2) Uani 1 1 d . . .
H33 H 0.6685 0.3786 0.2928 0.061 Uiso 1 1 calc R . .
C34 C 0.5457(7) 0.3694(2) 0.2101(4) 0.0444(19) Uani 1 1 d . . .
C35 C 0.4608(7) 0.3867(2) 0.1633(4) 0.049(2) Uani 1 1 d . . .
H35 H 0.4145 0.3738 0.1292 0.059 Uiso 1 1 calc R . .
C36 C 0.4420(6) 0.4227(2) 0.1653(4) 0.0425(18) Uani 1 1 d . . .
H36 H 0.3847 0.4335 0.1325 0.051 Uiso 1 1 calc R . .
C37 C 0.5707(8) 0.3303(2) 0.2055(4) 0.060(2) Uani 1 1 d . . .
H37A H 0.5509 0.3185 0.2433 0.089 Uiso 1 1 calc R . .
H37B H 0.6578 0.3266 0.2036 0.089 Uiso 1 1 calc R . .
H37C H 0.5193 0.3209 0.1668 0.089 Uiso 1 1 calc R . .
C41 C 0.2529(6) 0.46264(17) 0.2747(3) 0.0281(15) Uani 1 1 d . . .
C42 C 0.0916(6) 0.45792(19) 0.1731(3) 0.0403(18) Uani 1 1 d . . .
H42A H 0.1158 0.4370 0.1524 0.060 Uiso 1 1 calc R . .
H42B H 0.0610 0.4752 0.1404 0.060 Uiso 1 1 calc R . .
H42C H 0.0266 0.4522 0.1972 0.060 Uiso 1 1 calc R . .
C8 C 0.2066(7) 0.3908(2) 0.2727(3) 0.0450(19) Uani 1 1 d . . .
C9 C 0.0539(8) 0.4334(3) 0.3256(4) 0.061(3) Uani 1 1 d . . .
C45 C 0.3223(8) 0.3904(2) 0.4239(3) 0.050(2) Uani 1 1 d . . .
C46 C 0.4157(8) 0.4086(3) 0.3964(4) 0.054(2) Uani 1 1 d . . .
C47 C 0.3997(7) 0.4450(2) 0.4064(3) 0.048(2) Uani 1 1 d . . .
C48 C 0.2971(8) 0.4498(2) 0.4366(3) 0.046(2) Uani 1 1 d . . .
C49 C 0.2502(8) 0.4162(2) 0.4484(3) 0.047(2) Uani 1 1 d . . .
Ru1X Ru 0.10198(5) 0.178425(15) 0.47475(3) 0.03408(16) Uani 1 1 d . . .
Ti1X Ti 0.00504(10) 0.26398(3) 0.56241(5) 0.0267(3) Uani 1 1 d . . .
Si1X Si -0.00343(18) 0.34048(5) 0.61832(9) 0.0331(4) Uani 1 1 d . . .
Si2X Si -0.16135(19) 0.31192(6) 0.45705(9) 0.0397(5) Uani 1 1 d . . .
Si3X Si -0.25686(18) 0.27452(6) 0.60649(10) 0.0408(5) Uani 1 1 d . . .
Si4X Si -0.20298(18) 0.32664(5) 0.55965(10) 0.0366(5) Uani 1 1 d . . .
N1X N 0.0767(5) 0.30062(14) 0.6258(2) 0.0292(12) Uani 1 1 d . . .
N2X N -0.0213(5) 0.28851(15) 0.4765(2) 0.0324(13) Uani 1 1 d . . .
N3X N -0.1499(5) 0.24516(14) 0.5825(3) 0.0321(13) Uani 1 1 d . . .
N4X N 0.1490(5) 0.23088(14) 0.5903(2) 0.0304(13) Uani 1 1 d . . .
C1X C -0.3199(8) 0.3636(2) 0.5582(5) 0.067(3) Uani 1 1 d . . .
H1X1 H -0.2974 0.3828 0.5324 0.100 Uiso 1 1 calc R . .
H1X2 H -0.3193 0.3717 0.6021 0.100 Uiso 1 1 calc R . .
H1X3 H -0.4025 0.3553 0.5395 0.100 Uiso 1 1 calc R . .
C2X C -0.0164(7) 0.3595(2) 0.6992(4) 0.052(2) Uani 1 1 d . . .
H2X1 H -0.0575 0.3820 0.6930 0.078 Uiso 1 1 calc R . .
H2X2 H 0.0662 0.3625 0.7250 0.078 Uiso 1 1 calc R . .
H2X3 H -0.0645 0.3439 0.7214 0.078 Uiso 1 1 calc R . .
C3X C 0.0798(7) 0.3741(2) 0.5752(4) 0.052(2) Uani 1 1 d . . .
H3X1 H 0.1572 0.3808 0.6030 0.078 Uiso 1 1 calc R . .
H3X2 H 0.0273 0.3945 0.5653 0.078 Uiso 1 1 calc R . .
H3X3 H 0.0974 0.3641 0.5354 0.078 Uiso 1 1 calc R . .
C4X C -0.1407(8) 0.3539(2) 0.4120(4) 0.062(2) Uani 1 1 d . . .
H4X1 H -0.2084 0.3698 0.4152 0.092 Uiso 1 1 calc R . .
H4X2 H -0.1409 0.3487 0.3668 0.092 Uiso 1 1 calc R . .
H4X3 H -0.0621 0.3647 0.4309 0.092 Uiso 1 1 calc R . .
C5X C -0.2897(7) 0.2858(3) 0.4064(4) 0.070(3) Uani 1 1 d . . .
H5X1 H -0.2641 0.2787 0.3665 0.105 Uiso 1 1 calc R . .
H5X2 H -0.3643 0.3000 0.3964 0.105 Uiso 1 1 calc R . .
H5X3 H -0.3068 0.2652 0.4302 0.105 Uiso 1 1 calc R . .
C6X C -0.4249(7) 0.2627(2) 0.5741(4) 0.062(2) Uani 1 1 d . . .
H6X1 H -0.4786 0.2814 0.5834 0.093 Uiso 1 1 calc R . .
H6X2 H -0.4457 0.2413 0.5947 0.093 Uiso 1 1 calc R . .
H6X3 H -0.4363 0.2591 0.5277 0.093 Uiso 1 1 calc R . .
C7X C -0.2373(8) 0.2755(2) 0.6977(4) 0.061(2) Uani 1 1 d . . .
H7X1 H -0.2630 0.2532 0.7130 0.092 Uiso 1 1 calc R . .
H7X2 H -0.2883 0.2940 0.7105 0.092 Uiso 1 1 calc R . .
H7X3 H -0.1507 0.2797 0.7163 0.092 Uiso 1 1 calc R . .
C11X C 0.1875(6) 0.29938(16) 0.6743(3) 0.0277(15) Uani 1 1 d . . .
C52 C 0.1855(7) 0.2858(2) 0.7359(3) 0.0399(18) Uani 1 1 d . . .
H52 H 0.1106 0.2767 0.7450 0.048 Uiso 1 1 calc R . .
C53 C 0.2926(7) 0.2853(2) 0.7843(3) 0.0395(18) Uani 1 1 d . . .
H53 H 0.2877 0.2760 0.8252 0.047 Uiso 1 1 calc R . .
C54 C 0.4056(6) 0.29814(17) 0.7733(3) 0.0343(16) Uani 1 1 d . . .
C55 C 0.4073(6) 0.31193(19) 0.7120(3) 0.0378(17) Uani 1 1 d . . .
H55 H 0.4827 0.3206 0.7029 0.045 Uiso 1 1 calc R . .
C56 C 0.3011(6) 0.31326(18) 0.6637(3) 0.0353(16) Uani 1 1 d . . .
H56 H 0.3057 0.3236 0.6236 0.042 Uiso 1 1 calc R . .
C57 C 0.5215(7) 0.2970(2) 0.8261(4) 0.060(2) Uani 1 1 d . . .
H57A H 0.5200 0.3165 0.8555 0.091 Uiso 1 1 calc R . .
H57B H 0.5951 0.2986 0.8066 0.091 Uiso 1 1 calc R . .
H57C H 0.5231 0.2752 0.8499 0.091 Uiso 1 1 calc R . .
C21X C 0.0715(6) 0.29105(17) 0.4382(3) 0.0293(15) Uani 1 1 d . . .
C62 C 0.0455(7) 0.29461(19) 0.3701(3) 0.0378(17) Uani 1 1 d . . .
H62 H -0.0380 0.2945 0.3487 0.045 Uiso 1 1 calc R . .
C63 C 0.1379(7) 0.29823(19) 0.3337(3) 0.0405(18) Uani 1 1 d . . .
H63 H 0.1156 0.3004 0.2885 0.049 Uiso 1 1 calc R . .
C64 C 0.2635(7) 0.29872(19) 0.3622(3) 0.0388(17) Uani 1 1 d . . .
C65 C 0.2915(6) 0.29426(18) 0.4294(3) 0.0361(17) Uani 1 1 d . . .
H65 H 0.3753 0.2936 0.4501 0.043 Uiso 1 1 calc R . .
C66 C 0.1986(6) 0.29077(18) 0.4664(3) 0.0350(16) Uani 1 1 d . . .
H66 H 0.2215 0.2882 0.5115 0.042 Uiso 1 1 calc R . .
C67 C 0.3666(7) 0.3043(2) 0.3223(4) 0.050(2) Uani 1 1 d . . .
H67A H 0.4167 0.2833 0.3239 0.075 Uiso 1 1 calc R . .
H67B H 0.4188 0.3237 0.3402 0.075 Uiso 1 1 calc R . .
H67C H 0.3292 0.3094 0.2778 0.075 Uiso 1 1 calc R . .
C31X C -0.1711(6) 0.20824(18) 0.5915(3) 0.0331(16) Uani 1 1 d . . .
C72 C -0.2630(7) 0.1895(2) 0.5502(3) 0.0435(19) Uani 1 1 d . . .
H72 H -0.3138 0.2014 0.5162 0.052 Uiso 1 1 calc R . .
C73 C -0.2821(8) 0.1543(2) 0.5574(4) 0.054(2) Uani 1 1 d . . .
H73 H -0.3460 0.1430 0.5288 0.065 Uiso 1 1 calc R . .
C74 C -0.2088(8) 0.1353(2) 0.6058(5) 0.058(2) Uani 1 1 d . . .
C75 C -0.1177(8) 0.1539(3) 0.6485(5) 0.068(3) Uani 1 1 d . . .
H75 H -0.0683 0.1418 0.6829 0.081 Uiso 1 1 calc R . .
C76 C -0.0982(7) 0.1896(2) 0.6416(4) 0.052(2) Uani 1 1 d . . .
H76 H -0.0357 0.2011 0.6707 0.063 Uiso 1 1 calc R . .
C77 C -0.2250(10) 0.0959(2) 0.6134(6) 0.098(4) Uani 1 1 d . . .
H77A H -0.3122 0.0899 0.6003 0.146 Uiso 1 1 calc R . .
H77B H -0.1971 0.0894 0.6584 0.146 Uiso 1 1 calc R . .
H77C H -0.1761 0.0836 0.5865 0.146 Uiso 1 1 calc R . .
C41X C 0.0913(6) 0.21902(18) 0.5365(3) 0.0306(15) Uani 1 1 d . . .
C82 C 0.2604(7) 0.2170(2) 0.6347(3) 0.051(2) Uani 1 1 d . . .
H82A H 0.2393 0.2123 0.6767 0.077 Uiso 1 1 calc R . .
H82B H 0.3269 0.2341 0.6392 0.077 Uiso 1 1 calc R . .
H82C H 0.2875 0.1956 0.6170 0.077 Uiso 1 1 calc R . .
C8X C 0.1208(8) 0.1464(2) 0.5443(4) 0.050(2) Uani 1 1 d . . .
C9X C 0.2753(8) 0.1850(3) 0.4835(4) 0.062(3) Uani 1 1 d . . .
C85 C 0.0300(9) 0.1996(3) 0.3741(4) 0.064(3) Uani 1 1 d . . .
C86 C -0.0668(8) 0.2014(2) 0.4078(4) 0.055(2) Uani 1 1 d . . .
C87 C -0.0972(7) 0.1677(3) 0.4249(4) 0.060(3) Uani 1 1 d . . .
C88 C -0.0151(9) 0.1440(2) 0.3986(4) 0.063(3) Uani 1 1 d . . .
C89 C 0.0621(9) 0.1642(3) 0.3678(4) 0.070(3) Uani 1 1 d . . .
H45 H 0.3111 0.3605 0.4221 0.072(8) Uiso 1 1 d . . .
H46 H 0.4887 0.3934 0.3768 0.072(8) Uiso 1 1 d . . .
H47 H 0.4510 0.4631 0.3828 0.072(8) Uiso 1 1 d . . .
H48 H 0.2540 0.4704 0.4618 0.072(8) Uiso 1 1 d . . .
H49 H 0.1630 0.4095 0.4614 0.072(8) Uiso 1 1 d . . .
H85 H 0.0717 0.2199 0.3590 0.072(8) Uiso 1 1 d . . .
H86 H -0.1164 0.2230 0.4191 0.072(8) Uiso 1 1 d . . .
H87 H -0.1591 0.1607 0.4514 0.072(8) Uiso 1 1 d . . .
H88 H -0.0285 0.1163 0.4000 0.072(8) Uiso 1 1 d . . .
H89 H 0.1306 0.1565 0.3458 0.072(8) Uiso 1 1 d . . .

loop_
_atom_site_aniso_label
_atom_site_aniso_U_11
_atom_site_aniso_U_22
_atom_site_aniso_U_33
_atom_site_aniso_U_23
_atom_site_aniso_U_13
_atom_site_aniso_U_12
Ru1 0.0341(3) 0.0333(3) 0.0270(3) 0.0045(2) 0.0048(2) -0.0051(3)
Ti1 0.0249(6) 0.0299(7) 0.0253(6) 0.0031(5) 0.0053(5) 0.0014(5)
Si1 0.0347(11) 0.0317(11) 0.0378(10) 0.0078(9) 0.0048(8) 0.0036(9)
Si2 0.0263(10) 0.0331(11) 0.0324(9) 0.0024(8) 0.0051(8) -0.0011(8)
Si3 0.0397(12) 0.0349(12) 0.0463(11) -0.0001(9) 0.0205(10) -0.0024(9)
Si4 0.0297(11) 0.0297(10) 0.0373(10) 0.0033(8) 0.0117(8) -0.0007(8)
N1 0.030(3) 0.035(3) 0.029(3) 0.007(2) 0.002(2) 0.004(3)
N2 0.025(3) 0.032(3) 0.026(3) -0.001(2) 0.006(2) -0.001(2)
N3 0.028(3) 0.029(3) 0.039(3) -0.001(3) 0.009(2) -0.001(3)
N4 0.029(3) 0.033(3) 0.026(3) 0.004(2) 0.004(2) -0.001(3)
O8 0.098(5) 0.050(4) 0.045(3) -0.010(3) -0.008(3) -0.009(3)
O9 0.042(4) 0.187(9) 0.081(5) 0.054(5) 0.019(4) 0.023(5)
O8X 0.125(6) 0.051(4) 0.045(3) 0.007(3) 0.012(4) 0.016(4)
O9X 0.042(4) 0.153(8) 0.114(6) -0.052(5) 0.020(4) -0.001(4)
C1 0.049(5) 0.055(5) 0.068(5) -0.005(4) 0.030(4) -0.012(4)
C2 0.059(5) 0.052(5) 0.044(4) 0.017(4) 0.002(4) -0.003(4)
C3 0.045(5) 0.034(4) 0.060(5) 0.001(4) 0.003(4) 0.003(4)
C4 0.034(4) 0.042(5) 0.045(4) 0.003(3) 0.007(3) -0.008(3)
C5 0.031(4) 0.046(5) 0.046(4) 0.007(4) 0.003(3) -0.001(3)
C6 0.044(5) 0.036(5) 0.097(7) 0.011(5) 0.025(5) 0.000(4)
C7 0.107(8) 0.063(6) 0.048(5) -0.008(4) 0.039(5) -0.017(6)
C11 0.031(4) 0.028(4) 0.033(3) 0.007(3) 0.006(3) 0.003(3)
C12 0.035(4) 0.065(6) 0.040(4) 0.002(4) 0.005(3) -0.004(4)
C13 0.046(5) 0.084(7) 0.033(4) 0.010(4) 0.001(4) -0.016(5)
C14 0.039(5) 0.053(5) 0.055(5) 0.028(4) -0.004(4) -0.004(4)
C15 0.042(5) 0.040(5) 0.057(5) 0.016(4) 0.016(4) 0.001(4)
C16 0.036(4) 0.048(5) 0.031(4) 0.015(3) 0.005(3) 0.003(4)
C17 0.042(5) 0.099(8) 0.066(6) 0.025(5) -0.014(4) -0.018(5)
C21 0.029(4) 0.034(4) 0.032(3) 0.005(3) 0.005(3) 0.003(3)
C22 0.034(4) 0.044(4) 0.028(3) 0.005(3) 0.001(3) 0.003(3)
C23 0.026(4) 0.050(5) 0.041(4) 0.001(3) 0.008(3) 0.001(3)
C24 0.040(5) 0.031(4) 0.045(4) 0.002(3) 0.017(3) 0.001(3)
C25 0.051(5) 0.034(4) 0.030(4) -0.005(3) 0.010(3) -0.004(4)
C26 0.032(4) 0.030(4) 0.034(4) 0.002(3) 0.003(3) -0.001(3)
C27 0.063(5) 0.045(5) 0.045(4) -0.001(4) 0.028(4) 0.010(4)
C31 0.029(4) 0.029(4) 0.037(4) 0.002(3) 0.015(3) 0.002(3)
C32 0.048(5) 0.038(5) 0.044(4) -0.003(4) 0.003(4) 0.003(4)
C33 0.053(5) 0.044(5) 0.055(5) 0.005(4) 0.007(4) 0.010(4)
C34 0.040(5) 0.032(4) 0.066(5) 0.000(4) 0.021(4) 0.000(4)
C35 0.037(5) 0.043(5) 0.065(5) -0.013(4) 0.001(4) -0.007(4)
C36 0.032(4) 0.037(4) 0.055(4) -0.001(4) -0.002(3) 0.010(3)
C37 0.055(5) 0.039(5) 0.094(7) 0.003(5) 0.039(5) 0.002(4)
C41 0.026(4) 0.027(4) 0.033(4) 0.005(3) 0.009(3) 0.000(3)
C42 0.040(4) 0.042(5) 0.036(4) 0.000(3) -0.002(3) -0.007(4)
C8 0.057(5) 0.037(5) 0.036(4) 0.007(4) -0.004(4) -0.007(4)
C9 0.040(5) 0.097(8) 0.047(5) 0.039(5) 0.013(4) 0.009(5)
C45 0.065(6) 0.038(5) 0.038(4) 0.014(4) -0.013(4) 0.001(4)
C46 0.051(5) 0.072(6) 0.036(4) 0.013(4) 0.002(4) 0.011(5)
C47 0.047(5) 0.054(6) 0.033(4) 0.010(4) -0.018(4) -0.012(4)
C48 0.068(6) 0.040(5) 0.027(4) -0.002(3) 0.007(4) -0.008(4)
C49 0.064(6) 0.046(5) 0.029(4) 0.007(3) 0.005(4) -0.009(4)
Ru1X 0.0377(3) 0.0342(3) 0.0304(3) -0.0057(2) 0.0064(2) 0.0026(3)
Ti1X 0.0224(6) 0.0291(7) 0.0283(6) -0.0040(5) 0.0040(5) -0.0001(5)
Si1X 0.0306(11) 0.0298(11) 0.0382(10) -0.0024(8) 0.0041(8) 0.0004(9)
Si2X 0.0321(11) 0.0449(13) 0.0378(11) -0.0019(9) -0.0044(9) 0.0074(10)
Si3X 0.0279(11) 0.0418(13) 0.0550(12) -0.0023(10) 0.0132(9) -0.0001(9)
Si4X 0.0252(10) 0.0345(12) 0.0496(11) -0.0044(9) 0.0056(9) 0.0045(9)
N1X 0.022(3) 0.032(3) 0.033(3) 0.002(2) 0.004(2) 0.005(2)
N2X 0.023(3) 0.042(4) 0.030(3) 0.002(3) 0.000(2) 0.004(3)
N3X 0.028(3) 0.026(3) 0.042(3) 0.004(3) 0.008(3) -0.002(2)
N4X 0.031(3) 0.029(3) 0.030(3) -0.001(2) 0.003(2) 0.005(3)
C1X 0.058(6) 0.050(6) 0.092(7) -0.005(5) 0.013(5) 0.018(5)
C2X 0.053(5) 0.046(5) 0.054(5) -0.016(4) 0.002(4) 0.003(4)
C3X 0.041(5) 0.038(5) 0.076(6) 0.009(4) 0.009(4) -0.005(4)
C4X 0.070(6) 0.063(6) 0.049(5) 0.011(4) 0.005(4) 0.023(5)
C5X 0.038(5) 0.094(8) 0.068(6) -0.024(5) -0.015(4) 0.002(5)
C6X 0.029(4) 0.063(6) 0.096(7) -0.015(5) 0.015(4) -0.004(4)
C7X 0.066(6) 0.063(6) 0.063(5) 0.003(5) 0.032(5) 0.004(5)
C11X 0.033(4) 0.024(4) 0.026(3) -0.008(3) 0.006(3) 0.004(3)
C52 0.034(4) 0.049(5) 0.038(4) 0.002(3) 0.010(3) -0.002(4)
C53 0.040(4) 0.049(5) 0.028(3) 0.001(3) 0.002(3) 0.005(4)
C54 0.033(4) 0.027(4) 0.040(4) -0.007(3) -0.003(3) 0.002(3)
C55 0.025(4) 0.038(4) 0.050(4) 0.004(3) 0.006(3) -0.001(3)
C56 0.036(4) 0.038(4) 0.031(3) 0.002(3) 0.006(3) -0.004(3)
C57 0.050(5) 0.061(6) 0.061(5) 0.009(4) -0.013(4) 0.000(4)
C21X 0.028(4) 0.027(4) 0.031(3) 0.001(3) -0.002(3) 0.005(3)
C62 0.030(4) 0.049(5) 0.032(4) 0.003(3) 0.002(3) 0.006(3)
C63 0.045(5) 0.048(5) 0.027(3) 0.000(3) 0.001(3) 0.007(4)
C64 0.041(4) 0.039(4) 0.039(4) 0.005(3) 0.012(3) 0.004(3)
C65 0.025(4) 0.041(4) 0.039(4) 0.000(3) -0.002(3) 0.001(3)
C66 0.035(4) 0.035(4) 0.032(4) 0.004(3) 0.000(3) -0.004(3)
C67 0.050(5) 0.060(6) 0.044(4) 0.007(4) 0.016(4) 0.001(4)
C31X 0.025(4) 0.031(4) 0.046(4) -0.001(3) 0.013(3) -0.002(3)
C72 0.042(5) 0.047(5) 0.043(4) 0.002(4) 0.009(4) -0.012(4)
C73 0.065(6) 0.040(5) 0.066(5) -0.012(4) 0.034(5) -0.015(4)
C74 0.053(6) 0.038(5) 0.097(7) 0.007(5) 0.052(5) 0.005(4)
C75 0.045(5) 0.065(7) 0.099(7) 0.042(6) 0.027(5) 0.018(5)
C76 0.032(4) 0.058(6) 0.063(5) 0.022(4) 0.001(4) -0.003(4)
C77 0.110(9) 0.033(5) 0.174(12) 0.011(6) 0.090(9) 0.011(6)
C41X 0.025(4) 0.039(4) 0.029(3) 0.006(3) 0.008(3) 0.005(3)
C82 0.048(5) 0.051(5) 0.046(4) -0.005(4) -0.016(4) 0.016(4)
C8X 0.067(6) 0.043(5) 0.040(4) -0.006(4) 0.008(4) 0.008(4)
C9X 0.038(5) 0.097(8) 0.055(5) -0.026(5) 0.016(4) -0.002(5)
C85 0.080(7) 0.082(8) 0.029(4) -0.008(4) 0.006(4) -0.015(6)
C86 0.048(5) 0.062(6) 0.045(5) -0.017(4) -0.019(4) 0.015(5)
C87 0.036(5) 0.098(8) 0.044(5) -0.021(5) 0.004(4) -0.018(5)
C88 0.079(7) 0.040(5) 0.059(5) -0.019(4) -0.019(5) 0.005(5)
C89 0.068(7) 0.112(9) 0.031(4) -0.022(5) 0.011(4) 0.011(6)

loop_
_atom_type_symbol
_atom_type_description
_atom_type_scat_dispersion_real
_atom_type_scat_dispersion_imag
_atom_type_scat_source
C C 0.0033 0.0016 'International Tables Vol C Tables 4.2.6.8 and 6.1.1.4'
H H 0.0000 0.0000 'International Tables Vol C Tables 4.2.6.8 and 6.1.1.4'
N N 0.0061 0.0033 'International Tables Vol C Tables 4.2.6.8 and 6.1.1.4'
O O 0.0106 0.0060 'International Tables Vol C Tables 4.2.6.8 and 6.1.1.4'
Si Si 0.0817 0.0704 'International Tables Vol C Tables 4.2.6.8 and 6.1.1.4'
Ti Ti 0.2776 0.4457 'International Tables Vol C Tables 4.2.6.8 and 6.1.1.4'
Ru Ru -1.2594 0.8363 'International Tables Vol C Tables 4.2.6.8 and 6.1.1.4'

loop_
_geom_angle_atom_site_label_1
_geom_angle_atom_site_label_2
_geom_angle_atom_site_label_3
_geom_angle
_geom_angle_site_symmetry_1
_geom_angle_site_symmetry_3
_geom_angle_publ_flag
C8 Ru1 C9 91.9(4) . . ?
C8 Ru1 C41 90.6(3) . . ?
C9 Ru1 C41 91.2(3) . . ?
C8 Ru1 C46 100.9(3) . . ?
C9 Ru1 C46 156.2(3) . . ?
C41 Ru1 C46 108.5(3) . . ?
C8 Ru1 C48 159.9(3) . . ?
C9 Ru1 C48 102.6(4) . . ?
C41 Ru1 C48 102.8(3) . . ?
C46 Ru1 C48 60.8(3) . . ?
C8 Ru1 C49 129.2(3) . . ?
C9 Ru1 C49 95.7(3) . . ?
C41 Ru1 C49 139.1(3) . . ?
C46 Ru1 C49 60.6(3) . . ?
C48 Ru1 C49 36.4(3) . . ?
C8 Ru1 C47 132.2(3) . . ?
C9 Ru1 C47 135.9(4) . . ?
C41 Ru1 C47 87.8(3) . . ?
C46 Ru1 C47 36.5(3) . . ?
C48 Ru1 C47 35.7(3) . . ?
C49 Ru1 C47 59.9(3) . . ?
C8 Ru1 C45 99.8(3) . . ?
C9 Ru1 C45 121.4(3) . . ?
C41 Ru1 C45 145.1(3) . . ?
C46 Ru1 C45 36.9(3) . . ?
C48 Ru1 C45 60.8(3) . . ?
C49 Ru1 C45 36.1(3) . . ?
C47 Ru1 C45 60.6(3) . . ?
N3 Ti1 N1 111.8(2) . . ?
N3 Ti1 N2 109.6(2) . . ?
N1 Ti1 N2 105.4(2) . . ?
N3 Ti1 N4 107.7(2) . . ?
N1 Ti1 N4 93.1(2) . . ?
N2 Ti1 N4 127.8(2) . . ?
N3 Ti1 C41 102.7(2) . . ?
N1 Ti1 C41 126.3(2) . . ?
N2 Ti1 C41 99.9(2) . . ?
N4 Ti1 C41 36.2(2) . . ?
N1 Si1 C2 113.4(3) . . ?
N1 Si1 C3 109.5(3) . . ?
C2 Si1 C3 107.5(4) . . ?
N1 Si1 Si4 104.73(19) . . ?
C2 Si1 Si4 108.4(3) . . ?
C3 Si1 Si4 113.4(2) . . ?
N2 Si2 C4 113.2(3) . . ?
N2 Si2 C5 113.5(3) . . ?
C4 Si2 C5 107.1(3) . . ?
N2 Si2 Si4 102.86(18) . . ?
C4 Si2 Si4 107.0(2) . . ?
C5 Si2 Si4 113.1(2) . . ?
N3 Si3 C6 111.0(3) . . ?
N3 Si3 C7 109.3(3) . . ?
C6 Si3 C7 108.7(4) . . ?
N3 Si3 Si4 101.6(2) . . ?
C6 Si3 Si4 110.1(3) . . ?
C7 Si3 Si4 116.1(3) . . ?
C1 Si4 Si1 112.5(3) . . ?
C1 Si4 Si2 114.1(3) . . ?
Si1 Si4 Si2 102.64(10) . . ?
C1 Si4 Si3 116.5(3) . . ?
Si1 Si4 Si3 105.55(10) . . ?
Si2 Si4 Si3 104.15(10) . . ?
C11 N1 Si1 114.5(4) . . ?
C11 N1 Ti1 129.9(4) . . ?
Si1 N1 Ti1 115.1(3) . . ?
C21 N2 Si2 121.2(4) . . ?
C21 N2 Ti1 123.4(4) . . ?
Si2 N2 Ti1 115.1(3) . . ?
C31 N3 Si3 116.9(4) . . ?
C31 N3 Ti1 124.2(4) . . ?
Si3 N3 Ti1 118.3(3) . . ?
C41 N4 C42 131.3(6) . . ?
C41 N4 Ti1 74.5(4) . . ?
C42 N4 Ti1 154.0(4) . . ?
C16 C11 C12 116.7(6) . . ?
C16 C11 N1 122.4(6) . . ?
C12 C11 N1 120.8(6) . . ?
C13 C12 C11 121.3(7) . . ?
C12 C13 C14 121.8(7) . . ?
C15 C14 C13 117.6(7) . . ?
C15 C14 C17 120.8(7) . . ?
C13 C14 C17 121.6(7) . . ?
C14 C15 C16 121.1(7) . . ?
C11 C16 C15 121.5(6) . . ?
C22 C21 N2 121.5(3) . . ?
C22 C21 C26 115.3(3) . . ?
N2 C21 C26 123.1(5) . . ?
C23 C22 C21 122.9(3) . . ?
C22 C23 C24 121.1(6) . . ?
C25 C24 C23 117.0(6) . . ?
C25 C24 C27 121.1(6) . . ?
C23 C24 C27 121.9(7) . . ?
C24 C25 C26 122.0(6) . . ?
C25 C26 C21 121.6(6) . . ?
C36 C31 C32 117.5(6) . . ?
C36 C31 N3 121.5(6) . . ?
C32 C31 N3 121.0(6) . . ?
C31 C32 C33 121.3(7) . . ?
C34 C33 C32 121.3(7) . . ?
C33 C34 C35 117.1(7) . . ?
C33 C34 C37 121.1(7) . . ?
C35 C34 C37 121.7(7) . . ?
C36 C35 C34 122.1(7) . . ?
C35 C36 C31 120.7(7) . . ?
N4 C41 Ru1 136.7(5) . . ?
N4 C41 Ti1 69.3(4) . . ?
Ru1 C41 Ti1 153.9(3) . . ?
O8 C8 Ru1 178.0(6) . . ?
O9 C9 Ru1 175.2(8) . . ?
C49 C45 C46 107.0(7) . . ?
C49 C45 Ru1 71.7(4) . . ?
C46 C45 Ru1 70.7(4) . . ?
C47 C46 C45 107.3(7) . . ?
C47 C46 Ru1 72.3(4) . . ?
C45 C46 Ru1 72.4(4) . . ?
C48 C47 C46 109.1(7) . . ?
C48 C47 Ru1 71.8(4) . . ?
C46 C47 Ru1 71.2(4) . . ?
C47 C48 C49 107.7(7) . . ?
C47 C48 Ru1 72.5(4) . . ?
C49 C48 Ru1 72.2(4) . . ?
C48 C49 C45 108.9(7) . . ?
C48 C49 Ru1 71.4(4) . . ?
C45 C49 Ru1 72.2(4) . . ?
C9X Ru1X C8X 92.7(4) . . ?
C9X Ru1X C41X 90.5(3) . . ?
C8X Ru1X C41X 90.7(3) . . ?
C9X Ru1X C85 102.3(4) . . ?
C8X Ru1X C85 157.4(3) . . ?
C41X Ru1X C85 105.7(3) . . ?
C9X Ru1X C87 158.2(3) . . ?
C8X Ru1X C87 101.5(4) . . ?
C41X Ru1X C87 105.6(3) . . ?
C85 Ru1X C87 59.7(3) . . ?
C9X Ru1X C89 97.8(3) . . ?
C8X Ru1X C89 125.6(4) . . ?
C41X Ru1X C89 141.9(4) . . ?
C85 Ru1X C89 36.2(3) . . ?
C87 Ru1X C89 60.5(3) . . ?
C9X Ru1X C88 124.8(4) . . ?
C8X Ru1X C88 97.8(3) . . ?
C41X Ru1X C88 142.9(3) . . ?
C85 Ru1X C88 59.8(3) . . ?
C87 Ru1X C88 37.3(3) . . ?
C89 Ru1X C88 35.5(3) . . ?
C9X Ru1X C86 133.8(4) . . ?
C8X Ru1X C86 133.5(4) . . ?
C41X Ru1X C86 88.0(3) . . ?
C85 Ru1X C86 35.3(3) . . ?
C87 Ru1X C86 35.7(3) . . ?
C89 Ru1X C86 59.7(3) . . ?
C88 Ru1X C86 60.2(3) . . ?
N3X Ti1X N1X 111.4(2) . . ?
N3X Ti1X N2X 112.3(2) . . ?
N1X Ti1X N2X 104.2(2) . . ?
N3X Ti1X N4X 111.4(2) . . ?
N1X Ti1X N4X 93.3(2) . . ?
N2X Ti1X N4X 122.0(2) . . ?
N3X Ti1X C41X 101.7(2) . . ?
N1X Ti1X C41X 128.0(2) . . ?
N2X Ti1X C41X 98.6(2) . . ?
N4X Ti1X C41X 36.1(2) . . ?
N1X Si1X C2X 112.1(3) . . ?
N1X Si1X C3X 111.0(3) . . ?
C2X Si1X C3X 106.9(4) . . ?
N1X Si1X Si4X 104.5(2) . . ?
C2X Si1X Si4X 110.1(3) . . ?
C3X Si1X Si4X 112.4(3) . . ?
N2X Si2X C5X 112.8(4) . . ?
N2X Si2X C4X 111.7(3) . . ?
C5X Si2X C4X 108.2(4) . . ?
N2X Si2X Si4X 102.43(19) . . ?
C5X Si2X Si4X 113.3(3) . . ?
C4X Si2X Si4X 108.3(3) . . ?
N3X Si3X C7X 110.2(3) . . ?
N3X Si3X C6X 113.2(3) . . ?
C7X Si3X C6X 106.9(4) . . ?
N3X Si3X Si4X 101.1(2) . . ?
C7X Si3X Si4X 114.7(3) . . ?
C6X Si3X Si4X 110.8(3) . . ?
C1X Si4X Si3X 114.8(3) . . ?
C1X Si4X Si2X 113.9(3) . . ?
Si3X Si4X Si2X 106.64(11) . . ?
C1X Si4X Si1X 113.2(3) . . ?
Si3X Si4X Si1X 104.51(10) . . ?
Si2X Si4X Si1X 102.55(10) . . ?
C11X N1X Si1X 115.8(4) . . ?
C11X N1X Ti1X 129.0(4) . . ?
Si1X N1X Ti1X 115.1(3) . . ?
C21X N2X Si2X 121.3(4) . . ?
C21X N2X Ti1X 123.1(4) . . ?
Si2X N2X Ti1X 115.1(3) . . ?
C31X N3X Si3X 117.0(4) . . ?
C31X N3X Ti1X 123.6(4) . . ?
Si3X N3X Ti1X 118.2(3) . . ?
C41X N4X C82 130.1(6) . . ?
C41X N4X Ti1X 74.5(4) . . ?
C82 N4X Ti1X 155.3(4) . . ?
C52 C11X C56 116.9(6) . . ?
C52 C11X N1X 121.0(6) . . ?
C56 C11X N1X 122.0(6) . . ?
C11X C52 C53 121.5(7) . . ?
C54 C53 C52 121.6(7) . . ?
C53 C54 C55 116.8(6) . . ?
C53 C54 C57 121.0(7) . . ?
C55 C54 C57 122.2(7) . . ?
C56 C55 C54 122.4(7) . . ?
C55 C56 C11X 120.8(6) . . ?
C66 C21X N2X 121.1(5) . . ?
C66 C21X C62 115.3(6) . . ?
N2X C21X C62 123.6(6) . . ?
C63 C62 C21X 122.6(6) . . ?
C62 C63 C64 121.7(6) . . ?
C63 C64 C65 116.7(6) . . ?
C63 C64 C67 121.9(6) . . ?
C65 C64 C67 121.4(7) . . ?
C64 C65 C66 121.9(6) . . ?
C65 C66 C21X 121.9(6) . . ?
C72 C31X C76 116.9(7) . . ?
C72 C31X N3X 122.2(6) . . ?
C76 C31X N3X 121.0(6) . . ?
C73 C72 C31X 122.7(8) . . ?
C72 C73 C74 121.1(8) . . ?
C73 C74 C75 116.9(8) . . ?
C73 C74 C77 122.2(10) . . ?
C75 C74 C77 120.9(9) . . ?
C76 C75 C74 122.2(8) . . ?
C75 C76 C31X 120.2(8) . . ?
N4X C41X Ru1X 139.4(5) . . ?
N4X C41X Ti1X 69.4(4) . . ?
Ru1X C41X Ti1X 151.3(3) . . ?
O8X C8X Ru1X 177.9(7) . . ?
O9X C9X Ru1X 177.3(8) . . ?
C86 C85 C89 108.9(9) . . ?
C86 C85 Ru1X 73.0(5) . . ?
C89 C85 Ru1X 72.2(5) . . ?
C85 C86 C87 109.1(8) . . ?
C85 C86 Ru1X 71.7(5) . . ?
C87 C86 Ru1X 71.8(5) . . ?
C86 C87 C88 106.6(8) . . ?
C86 C87 Ru1X 72.5(4) . . ?
C88 C87 Ru1X 71.5(5) . . ?
C89 C88 C87 107.4(8) . . ?
C89 C88 Ru1X 72.1(5) . . ?
C87 C88 Ru1X 71.2(4) . . ?
C88 C89 C85 108.0(8) . . ?
C88 C89 Ru1X 72.4(5) . . ?
C85 C89 Ru1X 71.6(5) . . ?

loop_
_geom_bond_atom_site_label_1
_geom_bond_atom_site_label_2
_geom_bond_distance
_geom_bond_site_symmetry_2
_geom_bond_publ_flag
Ru1 C8 1.858(8) . ?
Ru1 C9 1.875(9) . ?
Ru1 C41 2.033(6) . ?
Ru1 C46 2.244(8) . ?
Ru1 C48 2.249(7) . ?
Ru1 C49 2.260(7) . ?
Ru1 C47 2.258(7) . ?
Ru1 C45 2.267(7) . ?
Ti1 N3 1.934(5) . ?
Ti1 N1 1.978(5) . ?
Ti1 N2 1.996(5) . ?
Ti1 N4 2.006(5) . ?
Ti1 C41 2.067(6) . ?
Si1 N1 1.744(6) . ?
Si1 C2 1.866(7) . ?
Si1 C3 1.874(7) . ?
Si1 Si4 2.326(3) . ?
Si2 N2 1.755(5) . ?
Si2 C4 1.872(7) . ?
Si2 C5 1.869(7) . ?
Si2 Si4 2.335(3) . ?
Si3 N3 1.749(6) . ?
Si3 C6 1.872(8) . ?
Si3 C7 1.880(8) . ?
Si3 Si4 2.333(3) . ?
Si4 C1 1.883(7) . ?
N1 C11 1.414(8) . ?
N2 C21 1.395(6) . ?
N3 C31 1.425(8) . ?
N4 C41 1.267(7) . ?
N4 C42 1.463(8) . ?
O8 C8 1.143(8) . ?
O9 C9 1.128(9) . ?
O8X C8X 1.125(9) . ?
O9X C9X 1.130(9) . ?
C11 C16 1.379(9) . ?
C11 C12 1.400(9) . ?
C12 C13 1.375(10) . ?
C13 C14 1.377(11) . ?
C14 C15 1.373(10) . ?
C14 C17 1.522(8) . ?
C15 C16 1.398(9) . ?
C21 C22 1.3845 . ?
C21 C26 1.411(7) . ?
C22 C23 1.383(8) . ?
C23 C24 1.386(9) . ?
C24 C25 1.378(9) . ?
C24 C27 1.516(9) . ?
C25 C26 1.381(9) . ?
C31 C36 1.380(9) . ?
C31 C32 1.380(9) . ?
C32 C33 1.385(10) . ?
C33 C34 1.374(10) . ?
C34 C35 1.376(10) . ?
C34 C37 1.515(10) . ?
C35 C36 1.379(10) . ?
C45 C49 1.402(11) . ?
C45 C46 1.426(11) . ?
C46 C47 1.410(11) . ?
C47 C48 1.383(11) . ?
C48 C49 1.409(10) . ?
Ru1X C9X 1.866(9) . ?
Ru1X C8X 1.871(8) . ?
Ru1X C41X 2.020(7) . ?
Ru1X C85 2.243(8) . ?
Ru1X C87 2.250(8) . ?
Ru1X C89 2.252(8) . ?
Ru1X C88 2.254(8) . ?
Ru1X C86 2.259(7) . ?
Ti1X N3X 1.936(5) . ?
Ti1X N1X 1.972(5) . ?
Ti1X N2X 1.987(5) . ?
Ti1X N4X 2.001(5) . ?
Ti1X C41X 2.061(7) . ?
Si1X N1X 1.734(5) . ?
Si1X C2X 1.859(7) . ?
Si1X C3X 1.878(7) . ?
Si1X Si4X 2.336(3) . ?
Si2X N2X 1.738(5) . ?
Si2X C5X 1.867(8) . ?
Si2X C4X 1.881(8) . ?
Si2X Si4X 2.328(3) . ?
Si3X N3X 1.743(6) . ?
Si3X C7X 1.870(8) . ?
Si3X C6X 1.873(7) . ?
Si3X Si4X 2.323(3) . ?
Si4X C1X 1.885(8) . ?
N1X C11X 1.419(8) . ?
N2X C21X 1.394(8) . ?
N3X C31X 1.436(8) . ?
N4X C41X 1.260(8) . ?
N4X C82 1.473(8) . ?
C11X C52 1.384(9) . ?
C11X C56 1.391(9) . ?
C52 C53 1.390(9) . ?
C53 C54 1.373(9) . ?
C54 C55 1.382(9) . ?
C54 C57 1.508(9) . ?
C55 C56 1.381(9) . ?
C21X C66 1.392(8) . ?
C21X C62 1.400(8) . ?
C62 C63 1.367(9) . ?
C63 C64 1.379(9) . ?
C64 C65 1.384(9) . ?
C64 C67 1.521(9) . ?
C65 C66 1.380(9) . ?
C31X C72 1.385(9) . ?
C31X C76 1.379(9) . ?
C72 C73 1.362(10) . ?
C73 C74 1.366(12) . ?
C74 C75 1.390(12) . ?
C74 C77 1.515(11) . ?
C75 C76 1.382(11) . ?
C85 C86 1.363(12) . ?
C85 C89 1.396(13) . ?
C86 C87 1.382(12) . ?
C87 C88 1.440(12) . ?
C88 C89 1.375(13) . ?
